data_7119212
loop_
_publ_author_name
'Tan, Davin'
'Fri\<s\<ci\'c, Tomislav'

_publ_section_title
;
 Carbodiimide insertion into sulfonimides: one-step route to azepine
 derivatives via a two-atom saccharin ring expansion.
;
_journal_issue 5
_journal_name_full 'Chemical communications (Cambridge, England)'
_journal_page_first 901
_journal_page_last 904
_journal_paper_doi 10.1039/c6cc07331j
_journal_volume 53
_journal_year 2017
_chemical_formula_sum 'C15 H20 N2 O5 S'
_chemical_formula_weight 340.39
_chemical_name_systematic
;
 ?
;
_space_group_crystal_system orthorhombic
_space_group_IT_number 19
_space_group_name_Hall 'P 2ac 2ab'
_space_group_name_H-M_alt 'P 21 21 21'
_symmetry_space_group_name_Hall 'P 2ac 2ab'
_symmetry_space_group_name_H-M 'P 21 21 21'
_atom_sites_solution_hydrogens geom
_audit_creation_method SHELXL-2013
_audit_update_record
;
2016-07-16 deposited with the CCDC.
2016-12-15 downloaded from the CCDC.
;
_cell_angle_alpha 90
_cell_angle_beta 90
_cell_angle_gamma 90
_cell_formula_units_Z 4
_cell_length_a 6.7492(7)
_cell_length_b 7.2139(7)
_cell_length_c 31.441(3)
_cell_measurement_reflns_used 9972
_cell_measurement_temperature 100
_cell_measurement_theta_max 37.57
_cell_measurement_theta_min 2.59
_cell_volume 1530.8(3)
_computing_structure_refinement 'SHELXL-2013 (Sheldrick, 2013)'
_diffrn_ambient_temperature 100
_diffrn_measured_fraction_theta_full 0.998
_diffrn_measured_fraction_theta_max 0.997
_diffrn_measurement_device_type 'Bruker APEX-II CCD'
_diffrn_radiation_type MoK\a
_diffrn_radiation_wavelength 0.71073
_diffrn_reflns_av_R_equivalents 0.0537
_diffrn_reflns_av_unetI/netI 0.0361
_diffrn_reflns_Laue_measured_fraction_full 0.998
_diffrn_reflns_Laue_measured_fraction_max 0.997
_diffrn_reflns_limit_h_max 11
_diffrn_reflns_limit_h_min -11
_diffrn_reflns_limit_k_max 11
_diffrn_reflns_limit_k_min -12
_diffrn_reflns_limit_l_max 53
_diffrn_reflns_limit_l_min -54
_diffrn_reflns_number 60042
_diffrn_reflns_point_group_measured_fraction_full 0.999
_diffrn_reflns_point_group_measured_fraction_max 0.998
_diffrn_reflns_theta_full 25.242
_diffrn_reflns_theta_max 37.839
_diffrn_reflns_theta_min 2.591
_exptl_absorpt_coefficient_mu 0.240
_exptl_crystal_colour Colorless
_exptl_crystal_density_diffrn 1.477
_exptl_crystal_description Block
_exptl_crystal_F_000 720
_exptl_crystal_size_max 0.7
_exptl_crystal_size_mid 0.5
_exptl_crystal_size_min 0.4
_refine_diff_density_max 0.503
_refine_diff_density_min -0.568
_refine_diff_density_rms 0.073
_refine_ls_abs_structure_details
;
 Refined as an inversion twin.
;
_refine_ls_abs_structure_Flack 0.50(6)
_refine_ls_extinction_method none
_refine_ls_goodness_of_fit_ref 1.096
_refine_ls_hydrogen_treatment constr
_refine_ls_matrix_type full
_refine_ls_number_parameters 211
_refine_ls_number_reflns 8232
_refine_ls_number_restraints 0
_refine_ls_restrained_S_all 1.096
_refine_ls_R_factor_all 0.0529
_refine_ls_R_factor_gt 0.0405
_refine_ls_shift/su_max 0.001
_refine_ls_shift/su_mean 0.000
_refine_ls_structure_factor_coef Fsqd
_refine_ls_weighting_details 'w=1/[\s^2^(Fo^2^)+(0.0508P)^2^+0.3197P] where P=(Fo^2^+2Fc^2^)/3'
_refine_ls_weighting_scheme calc
_refine_ls_wR_factor_gt 0.0981
_refine_ls_wR_factor_ref 0.1030
_reflns_Friedel_coverage 0.765
_reflns_Friedel_fraction_full 1.000
_reflns_Friedel_fraction_max 0.998
_reflns_number_gt 7166
_reflns_number_total 8232
_reflns_threshold_expression 'I > 2\s(I)'
_cod_data_source_file c6cc07331j2.cif
_cod_data_source_block 8
_cod_depositor_comments 'Adding full bibliography for 7119206--7119214.cif.'
_cod_database_code 7119212
_shelx_space_group_comment
;
The symmetry employed for this shelxl refinement is uniquely defined
by the following loop, which should always be used as a source of
symmetry information in preference to the above space-group names.
They are only intended as comments.
;
_shelx_estimated_absorpt_t_min 0.730
_shelx_estimated_absorpt_t_max 0.831
_shelxl_version_number 2013-4

loop_
_space_group_symop_operation_xyz
'x, y, z'
'-x+1/2, -y, z+1/2'
'-x, y+1/2, -z+1/2'
'x+1/2, -y+1/2, -z'

loop_
_atom_site_label
_atom_site_type_symbol
_atom_site_fract_x
_atom_site_fract_y
_atom_site_fract_z
_atom_site_U_iso_or_equiv
_atom_site_adp_type
_atom_site_occupancy
_atom_site_site_symmetry_order
_atom_site_calc_flag
_atom_site_refinement_flags_posn
_atom_site_refinement_flags_adp
C1 C 0.6915(2) 0.74216(19) 0.45499(4) 0.0129(2) Uani 1 1 d . .
H1 H 0.6915 0.6164 0.4484 0.015 Uiso 1 1 calc R U
C2 C 0.6931(3) 0.8763(2) 0.42300(4) 0.0144(2) Uani 1 1 d . .
H2A H 0.6950 0.8394 0.3947 0.017 Uiso 1 1 calc R U
C3 C 0.6917(3) 1.0649(2) 0.43287(4) 0.0152(2) Uani 1 1 d . .
H3 H 0.6925 1.1514 0.4109 0.018 Uiso 1 1 calc R U
C4 C 0.6892(3) 1.12660(19) 0.47492(4) 0.0142(2) Uani 1 1 d . .
H4 H 0.6875 1.2521 0.4817 0.017 Uiso 1 1 calc R U
C5 C 0.6902(2) 0.80269(18) 0.49700(4) 0.0107(2) Uani 1 1 d . .
C6 C 0.6892(2) 0.99094(18) 0.50606(4) 0.0112(2) Uani 1 1 d . .
C7 C 0.6901(2) 0.68350(18) 0.53533(4) 0.0110(2) Uani 1 1 d . .
C8 C 0.6854(3) 0.74506(18) 0.61556(4) 0.0127(2) Uani 1 1 d . .
C9 C 0.6925(3) 0.49453(19) 0.66760(4) 0.0148(2) Uani 1 1 d . .
H9 H 0.6636 0.5980 0.6868 0.018 Uiso 1 1 calc R U
C10 C 0.5327(3) 0.3474(2) 0.67353(5) 0.0171(3) Uani 1 1 d . .
H10A H 0.5522 0.2487 0.6530 0.021 Uiso 1 1 calc R U
H10B H 0.4034 0.4019 0.6685 0.021 Uiso 1 1 calc R U
C11 C 0.5401(3) 0.2669(2) 0.71876(5) 0.0179(3) Uani 1 1 d . .
H11A H 0.5063 0.3631 0.7391 0.022 Uiso 1 1 calc R U
H11B H 0.4427 0.1687 0.7213 0.022 Uiso 1 1 calc R U
C12 C 0.7447(3) 0.1902(2) 0.72917(5) 0.0175(3) Uani 1 1 d . .
H12A H 0.7738 0.0863 0.7106 0.021 Uiso 1 1 calc R U
H12B H 0.7466 0.1460 0.7583 0.021 Uiso 1 1 calc R U
C13 C 0.9022(3) 0.3400(3) 0.72344(5) 0.0200(3) Uani 1 1 d . .
H13A H 1.0320 0.2877 0.7291 0.024 Uiso 1 1 calc R U
H13B H 0.8794 0.4389 0.7438 0.024 Uiso 1 1 calc R U
C14 C 0.8981(3) 0.4197(3) 0.67829(5) 0.0194(3) Uani 1 1 d . .
H14A H 0.9947 0.5188 0.6760 0.023 Uiso 1 1 calc R U
H14B H 0.9338 0.3237 0.6581 0.023 Uiso 1 1 calc R U
C15 C 0.1639(3) 0.9747(3) 0.65825(7) 0.0304(4) Uani 1 1 d . .
H15A H 0.1837 1.0770 0.6773 0.046 Uiso 1 1 calc R U
H15B H 0.0280 0.9358 0.6594 0.046 Uiso 1 1 calc R U
H15C H 0.1960 1.0121 0.6298 0.046 Uiso 1 1 calc R U
N1 N 0.6892(2) 0.79692(16) 0.57155(4) 0.01146(18) Uani 1 1 d . .
N2 N 0.6888(2) 0.56461(16) 0.62364(4) 0.0154(2) Uani 1 1 d . .
H2 H 0.6889 0.4872 0.6028 0.018 Uiso 1 1 calc R U
O1 O 0.49860(19) 1.10672(17) 0.57384(4) 0.0176(2) Uani 1 1 d . .
O2 O 0.86373(19) 1.11453(18) 0.57544(4) 0.0185(2) Uani 1 1 d . .
O3 O 0.6768(2) 0.87116(16) 0.64151(4) 0.0193(2) Uani 1 1 d . .
O4 O 0.2875(3) 0.8262(2) 0.67040(5) 0.0333(3) Uani 1 1 d . .
H4A H 0.4036 0.8547 0.6664 0.050 Uiso 1 1 calc R U
O5 O 0.6919(2) 0.51553(14) 0.53620(3) 0.01562(18) Uani 1 1 d . .
S1 S 0.68456(6) 1.03021(4) 0.56100(2) 0.01108(7) Uani 1 1 d . .

loop_
_atom_site_aniso_label
_atom_site_aniso_U_11
_atom_site_aniso_U_22
_atom_site_aniso_U_33
_atom_site_aniso_U_23
_atom_site_aniso_U_13
_atom_site_aniso_U_12
C1 0.0134(5) 0.0127(5) 0.0127(5) -0.0012(4) 0.0003(5) 0.0005(5)
C2 0.0151(6) 0.0167(6) 0.0113(5) 0.0001(4) 0.0002(5) 0.0005(5)
C3 0.0175(6) 0.0144(6) 0.0136(5) 0.0029(4) 0.0006(5) -0.0002(5)
C4 0.0182(6) 0.0102(5) 0.0140(5) 0.0017(4) -0.0003(5) 0.0000(6)
C5 0.0114(5) 0.0094(5) 0.0113(5) 0.0003(4) 0.0000(5) 0.0003(5)
C6 0.0121(5) 0.0097(5) 0.0117(5) 0.0000(4) -0.0004(5) 0.0006(5)
C7 0.0114(5) 0.0098(5) 0.0117(5) -0.0004(4) -0.0004(5) 0.0001(5)
C8 0.0146(5) 0.0116(5) 0.0118(5) 0.0017(4) -0.0012(5) -0.0007(5)
C9 0.0222(6) 0.0113(6) 0.0107(5) 0.0013(4) 0.0000(5) 0.0008(5)
C10 0.0184(7) 0.0183(7) 0.0147(6) 0.0033(5) -0.0017(5) -0.0014(5)
C11 0.0207(7) 0.0181(7) 0.0151(6) 0.0039(5) 0.0012(5) -0.0009(6)
C12 0.0251(7) 0.0132(6) 0.0141(6) 0.0027(5) -0.0025(5) 0.0008(5)
C13 0.0218(7) 0.0211(7) 0.0171(7) 0.0036(6) -0.0048(6) -0.0012(6)
C14 0.0185(7) 0.0225(7) 0.0172(7) 0.0059(6) -0.0010(5) -0.0021(6)
C15 0.0262(9) 0.0346(10) 0.0304(9) -0.0065(8) -0.0031(7) 0.0050(8)
N1 0.0160(5) 0.0076(4) 0.0108(4) 0.0010(3) 0.0001(4) 0.0003(5)
N2 0.0257(6) 0.0100(5) 0.0105(4) 0.0013(3) 0.0001(5) 0.0012(5)
O1 0.0214(6) 0.0145(5) 0.0168(5) -0.0018(4) 0.0025(4) 0.0061(4)
O2 0.0224(6) 0.0152(5) 0.0178(5) 0.0008(4) -0.0050(4) -0.0074(4)
O3 0.0313(6) 0.0124(4) 0.0141(4) -0.0017(4) -0.0002(5) -0.0008(5)
O4 0.0338(8) 0.0351(8) 0.0309(7) 0.0021(6) 0.0014(6) 0.0053(7)
O5 0.0230(5) 0.0086(4) 0.0153(4) -0.0002(3) 0.0003(4) 0.0007(4)
S1 0.01470(13) 0.00762(11) 0.01091(12) -0.00033(10) -0.00070(12) -0.00019(13)

loop_
_atom_type_symbol
_atom_type_description
_atom_type_scat_dispersion_real
_atom_type_scat_dispersion_imag
_atom_type_scat_source
C C 0.0033 0.0016 'International Tables Vol C Tables 4.2.6.8 and 6.1.1.4'
H H 0.0000 0.0000 'International Tables Vol C Tables 4.2.6.8 and 6.1.1.4'
N N 0.0061 0.0033 'International Tables Vol C Tables 4.2.6.8 and 6.1.1.4'
O O 0.0106 0.0060 'International Tables Vol C Tables 4.2.6.8 and 6.1.1.4'
S S 0.1246 0.1234 'International Tables Vol C Tables 4.2.6.8 and 6.1.1.4'

loop_
_geom_angle_atom_site_label_1
_geom_angle_atom_site_label_2
_geom_angle_atom_site_label_3
_geom_angle
C5 C1 C2 117.81(12)
C5 C1 H1 121.1
C2 C1 H1 121.1
C3 C2 C1 121.05(13)
C3 C2 H2A 119.5
C1 C2 H2A 119.5
C4 C3 C2 121.44(13)
C4 C3 H3 119.3
C2 C3 H3 119.3
C6 C4 C3 116.42(13)
C6 C4 H4 121.8
C3 C4 H4 121.8
C6 C5 C1 120.14(12)
C6 C5 C7 113.66(11)
C1 C5 C7 126.20(12)
C4 C6 C5 123.14(12)
C4 C6 S1 125.69(10)
C5 C6 S1 111.16(9)
O5 C7 N1 124.41(12)
O5 C7 C5 126.79(12)
N1 C7 C5 108.80(10)
O3 C8 N2 127.07(13)
O3 C8 N1 116.78(12)
N2 C8 N1 116.15(12)
N2 C9 C10 110.00(13)
N2 C9 C14 110.08(13)
C10 C9 C14 111.72(13)
N2 C9 H9 108.3
C10 C9 H9 108.3
C14 C9 H9 108.3
C9 C10 C11 110.68(13)
C9 C10 H10A 109.5
C11 C10 H10A 109.5
C9 C10 H10B 109.5
C11 C10 H10B 109.5
H10A C10 H10B 108.1
C12 C11 C10 111.44(14)
C12 C11 H11A 109.3
C10 C11 H11A 109.3
C12 C11 H11B 109.3
C10 C11 H11B 109.3
H11A C11 H11B 108.0
C11 C12 C13 110.44(14)
C11 C12 H12A 109.6
C13 C12 H12A 109.6
C11 C12 H12B 109.6
C13 C12 H12B 109.6
H12A C12 H12B 108.1
C12 C13 C14 111.24(14)
C12 C13 H13A 109.4
C14 C13 H13A 109.4
C12 C13 H13B 109.4
C14 C13 H13B 109.4
H13A C13 H13B 108.0
C9 C14 C13 110.68(14)
C9 C14 H14A 109.5
C13 C14 H14A 109.5
C9 C14 H14B 109.5
C13 C14 H14B 109.5
H14A C14 H14B 108.1
O4 C15 H15A 109.5
O4 C15 H15B 109.5
H15A C15 H15B 109.5
O4 C15 H15C 109.5
H15A C15 H15C 109.5
H15B C15 H15C 109.5
C7 N1 C8 129.17(11)
C7 N1 S1 114.54(9)
C8 N1 S1 116.26(9)
C8 N2 C9 121.15(12)
C8 N2 H2 119.4
C9 N2 H2 119.4
C15 O4 H4A 109.5
O2 S1 O1 119.30(7)
O2 S1 N1 109.93(7)
O1 S1 N1 109.90(8)
O2 S1 C6 111.56(8)
O1 S1 C6 110.91(7)
N1 S1 C6 91.82(6)

loop_
_geom_bond_atom_site_label_1
_geom_bond_atom_site_label_2
_geom_bond_distance
C1 C5 1.3913(19)
C1 C2 1.396(2)
C1 H1 0.9300
C2 C3 1.396(2)
C2 H2A 0.9300
C3 C4 1.395(2)
C3 H3 0.9300
C4 C6 1.3843(18)
C4 H4 0.9300
C5 C6 1.3876(18)
C5 C7 1.4805(18)
C6 S1 1.7506(13)
C7 O5 1.2121(16)
C7 N1 1.4023(17)
C8 O3 1.2233(17)
C8 N2 1.3266(18)
C8 N1 1.4336(17)
C9 N2 1.4720(18)
C9 C10 1.525(2)
C9 C14 1.527(2)
C9 H9 0.9800
C10 C11 1.537(2)
C10 H10A 0.9700
C10 H10B 0.9700
C11 C12 1.523(2)
C11 H11A 0.9700
C11 H11B 0.9700
C12 C13 1.527(3)
C12 H12A 0.9700
C12 H12B 0.9700
C13 C14 1.532(2)
C13 H13A 0.9700
C13 H13B 0.9700
C14 H14A 0.9700
C14 H14B 0.9700
C15 O4 1.410(3)
C15 H15A 0.9600
C15 H15B 0.9600
C15 H15C 0.9600
N1 S1 1.7156(12)
N2 H2 0.8600
O1 S1 1.4293(13)
O2 S1 1.4278(12)
O4 H4A 0.8200
